data_7719474
loop_
_publ_author_name
'Price, Jeffrey S.'
'Emslie, David J. H.'

_publ_section_title
;
 Manganese germylene hydride complexes: reactivity with carbon dioxide,
 benzophenone, and diisopropylcarbodiimide.
;
_journal_issue 39
_journal_name_full 'Dalton transactions (Cambridge, England : 2003)'
_journal_page_first 14821
_journal_page_last 14837
_journal_paper_doi 10.1039/d5dt01701g
_journal_volume 54
_journal_year 2025
_chemical_formula_moiety 'C23 H48 Ge Mn N P4'
_chemical_formula_sum 'C23 H48 Ge Mn N P4'
_chemical_formula_weight 590.03
_space_group_crystal_system triclinic
_space_group_IT_number 2
_space_group_name_Hall '-P 1'
_space_group_name_H-M_alt 'P -1'
_atom_sites_solution_hydrogens mixed
_atom_sites_solution_primary dual
_audit_creation_date 2024-08-12
_audit_creation_method
;
Olex2 1.5
(compiled 2024.02.16 svn.r378c4104 for OlexSys, GUI svn.r6928)
;
_audit_update_record
;
2025-07-16 deposited with the CCDC.	2025-09-02 downloaded from the CCDC.
;
_cell_angle_alpha 89.364(19)
_cell_angle_beta 74.516(18)
_cell_angle_gamma 89.79(2)
_cell_formula_units_Z 4
_cell_length_a 12.406(5)
_cell_length_b 14.090(6)
_cell_length_c 17.415(7)
_cell_measurement_reflns_used 2287
_cell_measurement_temperature 100
_cell_measurement_theta_max 23.566
_cell_measurement_theta_min 2.307
_cell_volume 2933(2)
_computing_cell_refinement 'SAINT V8.40B (?, 2016)'
_computing_data_reduction 'SAINT V8.40B (?, 2016)'
_computing_molecular_graphics 'Olex2 1.5 (Dolomanov et al., 2009)'
_computing_publication_material 'Olex2 1.5 (Dolomanov et al., 2009)'
_computing_structure_refinement 'SHELXL 2018/3 (Sheldrick, 2015)'
_computing_structure_solution 'ShelXT (Sheldrick, 2015)'
_diffrn_ambient_temperature 100.00
_diffrn_measured_fraction_theta_full 0.996
_diffrn_measured_fraction_theta_max 0.996
_diffrn_measurement_details
;
432 frames, detector distance = 100.0 mm
;
_diffrn_measurement_device '2-circle goniometer'
_diffrn_measurement_device_type 'STOE IPDS II'
_diffrn_measurement_method 'rotation method'
_diffrn_radiation_collimation '0.5 mm diameter, monocapillary'
_diffrn_radiation_monochromator 'plane graphite'
_diffrn_radiation_type MoK\a
_diffrn_radiation_wavelength 0.71073
_diffrn_reflns_av_R_equivalents 0.0456
_diffrn_reflns_av_unetI/netI 0.0875
_diffrn_reflns_Laue_measured_fraction_full 0.996
_diffrn_reflns_Laue_measured_fraction_max 0.996
_diffrn_reflns_limit_h_max 16
_diffrn_reflns_limit_h_min -16
_diffrn_reflns_limit_k_max 19
_diffrn_reflns_limit_k_min -19
_diffrn_reflns_limit_l_max 23
_diffrn_reflns_limit_l_min -22
_diffrn_reflns_number 33576
_diffrn_reflns_point_group_measured_fraction_full 0.996
_diffrn_reflns_point_group_measured_fraction_max 0.996
_diffrn_reflns_theta_full 25.242
_diffrn_reflns_theta_max 29.130
_diffrn_reflns_theta_min 1.703
_diffrn_source_current 40.0
_diffrn_source_power 2.0
_diffrn_source_voltage 50.0
_diffrn_standards_number 0
_exptl_absorpt_coefficient_mu 1.685
_exptl_absorpt_correction_T_max 0.7459
_exptl_absorpt_correction_T_min 0.5873
_exptl_absorpt_correction_type multi-scan
_exptl_absorpt_process_details
;
SADABS-2016/2 (Bruker,2016/2) was used for absorption correction.
wR2(int) was 0.0535 before and 0.0366 after correction.
The Ratio of minimum to maximum transmission is 0.7874.
The \l/2 correction factor is Not present.
;
_exptl_crystal_colour yellow
_exptl_crystal_colour_primary yellow
_exptl_crystal_density_diffrn 1.336
_exptl_crystal_description block
_exptl_crystal_F_000 1240
_exptl_crystal_size_max 0.4
_exptl_crystal_size_mid 0.25
_exptl_crystal_size_min 0.25
_refine_diff_density_max 2.853
_refine_diff_density_min -1.053
_refine_diff_density_rms 0.126
_refine_ls_extinction_method none
_refine_ls_goodness_of_fit_ref 1.054
_refine_ls_hydrogen_treatment mixed
_refine_ls_matrix_type full
_refine_ls_number_parameters 580
_refine_ls_number_reflns 15716
_refine_ls_number_restraints 6
_refine_ls_restrained_S_all 1.054
_refine_ls_R_factor_all 0.0726
_refine_ls_R_factor_gt 0.0545
_refine_ls_shift/su_max 0.001
_refine_ls_shift/su_mean 0.000
_refine_ls_structure_factor_coef Fsqd
_refine_ls_weighting_details 'w=1/[\s^2^(Fo^2^)+(0.0319P)^2^+9.0666P] where P=(Fo^2^+2Fc^2^)/3'
_refine_ls_weighting_scheme calc
_refine_ls_wR_factor_gt 0.1358
_refine_ls_wR_factor_ref 0.1457
_reflns_Friedel_coverage 0.000
_reflns_number_gt 12659
_reflns_number_total 15716
_reflns_threshold_expression 'I > 2\s(I)'
_cod_data_source_file d5dt01701g3.cif
_cod_data_source_block MnGeH2Ph_CNtBu_cis
_cod_depositor_comments 'Adding full bibliography for 7719468--7719476.cif.'
_cod_database_code 7719474
_shelx_shelxl_version_number 2018/3
_shelx_space_group_comment
;
The symmetry employed for this shelxl refinement is uniquely defined
by the following loop, which should always be used as a source of
symmetry information in preference to the above space-group names.
They are only intended as comments.
;
_shelx_estimated_absorpt_t_max 0.678
_shelx_estimated_absorpt_t_min 0.552
_olex2_refinement_description
;
1. Twinned data refinement
 Scales: 0.9594(7)
 0.0406(7)
2. Fixed Uiso
 At 1.2 times of:
  All C(H) groups, All C(H,H) groups
 At 1.5 times of:
  All C(H,H,H) groups
3. Restrained distances
 H1A-Ge1 \\sim Ge1-H1B \\sim H1AB-Ge1A \\sim Ge1A-H1AA
 with sigma of 0.02
4.a Secondary CH2 refined with riding coordinates:
 C14(H14A,H14B), C15(H15A,H15B), C20(H20A,H20B), C21(H21A,H21B), C14A(H14C,
 H14D), C15A(H15C,H15D), C20A(H20C,H20D), C21A(H21C,H21D)
4.b Aromatic/amide H refined with riding coordinates:
 C2(H2), C3(H3), C4(H4), C5(H5), C6(H6), C2A(H2A), C3A(H3A), C4A(H4A),
 C5A(H5A), C6A(H6A)
4.c Idealised Me refined as rotating group:
 C9(H9A,H9B,H9C), C10(H10A,H10B,H10C), C11(H11A,H11B,H11C), C12(H12A,H12B,
 H12C), C13(H13A,H13B,H13C), C16(H16A,H16B,H16C), C17(H17A,H17B,H17C), C18(H18A,
 H18B,H18C), C19(H19A,H19B,H19C), C22(H22A,H22B,H22C), C23(H23A,H23B,H23C),
 C9A(H9AA,H9AB,H9AC), C10A(H10D,H10E,H10F), C11A(H11D,H11E,H11F), C12A(H12D,
 H12E,H12F), C13A(H13D,H13E,H13F), C16A(H16D,H16E,H16F), C17A(H17D,H17E,H17F),
 C18A(H18D,H18E,H18F), C19A(H19D,H19E,H19F), C22A(H22D,H22E,H22F), C23A(H23D,
 H23E,H23F)
;
_olex2_submission_special_instructions 'No special instructions were received'

loop_
_space_group_symop_operation_xyz
'x, y, z'
'-x, -y, -z'

loop_
_atom_site_label
_atom_site_type_symbol
_atom_site_fract_x
_atom_site_fract_y
_atom_site_fract_z
_atom_site_U_iso_or_equiv
_atom_site_adp_type
_atom_site_occupancy
_atom_site_site_symmetry_order
_atom_site_calc_flag
_atom_site_refinement_flags_posn
_atom_site_refinement_flags_adp
_atom_site_refinement_flags_occupancy
_atom_site_disorder_assembly
_atom_site_disorder_group
Ge1 Ge 0.39742(3) 0.56323(3) 0.18969(2) 0.01364(9) Uani 1 1 d D . . . .
H1A H 0.404(4) 0.668(2) 0.190(3) 0.015(11) Uiso 1 1 d D . . . .
H1B H 0.485(3) 0.536(3) 0.115(2) 0.021(12) Uiso 1 1 d D . . . .
Mn1 Mn 0.20330(4) 0.51986(4) 0.20467(3) 0.01096(11) Uani 1 1 d . . . . .
P1 P 0.01995(8) 0.49425(7) 0.23088(6) 0.01518(18) Uani 1 1 d . . . . .
P2 P 0.15390(8) 0.65889(7) 0.26505(6) 0.01484(18) Uani 1 1 d . . . . .
P3 P 0.26245(8) 0.38364(7) 0.14536(6) 0.01399(18) Uani 1 1 d . . . . .
P4 P 0.21737(8) 0.57377(8) 0.07872(6) 0.0184(2) Uani 1 1 d . . . . .
N1 N 0.2072(3) 0.4173(3) 0.3576(2) 0.0238(7) Uani 1 1 d . . . . .
C1 C 0.4824(3) 0.5213(3) 0.2671(2) 0.0162(7) Uani 1 1 d . . . . .
C2 C 0.4581(3) 0.5559(3) 0.3449(2) 0.0186(7) Uani 1 1 d . . . . .
H2 H 0.394946 0.596102 0.363031 0.022 Uiso 1 1 calc R U . . .
C3 C 0.5229(3) 0.5336(3) 0.3970(2) 0.0206(8) Uani 1 1 d . . . . .
H3 H 0.505813 0.560710 0.448517 0.025 Uiso 1 1 calc R U . . .
C4 C 0.6127(3) 0.4714(3) 0.3730(3) 0.0215(8) Uani 1 1 d . . . . .
H4 H 0.656323 0.454445 0.408359 0.026 Uiso 1 1 calc R U . . .
C5 C 0.6376(3) 0.4343(3) 0.2965(3) 0.0203(8) Uani 1 1 d . . . . .
H5 H 0.698329 0.391303 0.279635 0.024 Uiso 1 1 calc R U . . .
C6 C 0.5742(3) 0.4597(3) 0.2444(2) 0.0181(7) Uani 1 1 d . . . . .
H6 H 0.593615 0.434639 0.192079 0.022 Uiso 1 1 calc R U . . .
C7 C 0.2071(3) 0.4597(3) 0.2985(2) 0.0138(7) Uani 1 1 d . . . . .
C8 C 0.2154(3) 0.3646(3) 0.4270(2) 0.0188(7) Uani 1 1 d . . . . .
C9 C 0.1157(4) 0.2963(3) 0.4527(3) 0.0329(11) Uani 1 1 d . . . . .
H9A H 0.045986 0.332895 0.467100 0.049 Uiso 1 1 calc R U . . .
H9B H 0.122503 0.258605 0.498796 0.049 Uiso 1 1 calc R U . . .
H9C H 0.115032 0.253963 0.408583 0.049 Uiso 1 1 calc R U . . .
C10 C 0.2149(4) 0.4338(4) 0.4934(3) 0.0322(10) Uani 1 1 d . . . . .
H10A H 0.278148 0.477616 0.476031 0.048 Uiso 1 1 calc R U . . .
H10B H 0.221403 0.398657 0.540849 0.048 Uiso 1 1 calc R U . . .
H10C H 0.144787 0.469932 0.506224 0.048 Uiso 1 1 calc R U . . .
C11 C 0.3248(4) 0.3081(4) 0.4059(3) 0.0391(12) Uani 1 1 d . . . . .
H11A H 0.322981 0.261724 0.364757 0.059 Uiso 1 1 calc R U . . .
H11B H 0.333736 0.274784 0.453581 0.059 Uiso 1 1 calc R U . . .
H11C H 0.387844 0.351514 0.385964 0.059 Uiso 1 1 calc R U . . .
C12 C -0.0581(3) 0.4451(3) 0.1637(3) 0.0240(8) Uani 1 1 d . . . . .
H12A H -0.022713 0.465698 0.108816 0.036 Uiso 1 1 calc R U . . .
H12B H -0.135499 0.467850 0.179708 0.036 Uiso 1 1 calc R U . . .
H12C H -0.057337 0.375600 0.166845 0.036 Uiso 1 1 calc R U . . .
C13 C -0.0469(3) 0.4217(3) 0.3201(3) 0.0213(8) Uani 1 1 d . . . . .
H13A H -0.017580 0.356785 0.312892 0.032 Uiso 1 1 calc R U . . .
H13B H -0.127984 0.420669 0.327441 0.032 Uiso 1 1 calc R U . . .
H13C H -0.030421 0.449288 0.367109 0.032 Uiso 1 1 calc R U . . .
C14 C -0.0592(3) 0.6069(3) 0.2589(3) 0.0200(8) Uani 1 1 d . . . . .
H14A H -0.060792 0.643640 0.210444 0.024 Uiso 1 1 calc R U . . .
H14B H -0.137153 0.592929 0.289253 0.024 Uiso 1 1 calc R U . . .
C15 C -0.0004(3) 0.6637(3) 0.3099(2) 0.0190(8) Uani 1 1 d . . . . .
H15A H -0.018891 0.636846 0.364687 0.023 Uiso 1 1 calc R U . . .
H15B H -0.026176 0.730421 0.312974 0.023 Uiso 1 1 calc R U . . .
C16 C 0.1809(3) 0.7728(3) 0.2108(3) 0.0219(8) Uani 1 1 d . . . . .
H16A H 0.260979 0.778486 0.184354 0.033 Uiso 1 1 calc R U . . .
H16B H 0.157738 0.825052 0.248358 0.033 Uiso 1 1 calc R U . . .
H16C H 0.138440 0.775695 0.170777 0.033 Uiso 1 1 calc R U . . .
C17 C 0.1997(3) 0.6917(3) 0.3533(3) 0.0221(8) Uani 1 1 d . . . . .
H17A H 0.191735 0.636891 0.389562 0.033 Uiso 1 1 calc R U . . .
H17B H 0.153562 0.744153 0.380659 0.033 Uiso 1 1 calc R U . . .
H17C H 0.278258 0.711445 0.336761 0.033 Uiso 1 1 calc R U . . .
C18 C 0.3831(3) 0.3199(3) 0.1649(3) 0.0240(9) Uani 1 1 d . . . . .
H18A H 0.448842 0.361333 0.151535 0.036 Uiso 1 1 calc R U . . .
H18B H 0.398550 0.262772 0.132150 0.036 Uiso 1 1 calc R U . . .
H18C H 0.365703 0.301769 0.221365 0.036 Uiso 1 1 calc R U . . .
C19 C 0.1659(3) 0.2820(3) 0.1595(3) 0.0234(8) Uani 1 1 d . . . . .
H19A H 0.131716 0.271783 0.216588 0.035 Uiso 1 1 calc R U . . .
H19B H 0.207356 0.225049 0.136884 0.035 Uiso 1 1 calc R U . . .
H19C H 0.107334 0.295234 0.132668 0.035 Uiso 1 1 calc R U . . .
C20 C 0.3107(4) 0.3978(3) 0.0359(2) 0.0218(8) Uani 1 1 d . . . . .
H20A H 0.389317 0.419867 0.020003 0.026 Uiso 1 1 calc R U . . .
H20B H 0.306567 0.336334 0.009919 0.026 Uiso 1 1 calc R U . . .
C21 C 0.2345(4) 0.4714(3) 0.0103(2) 0.0254(9) Uani 1 1 d . . . . .
H21A H 0.160793 0.442804 0.013032 0.030 Uiso 1 1 calc R U . . .
H21B H 0.268661 0.492595 -0.045270 0.030 Uiso 1 1 calc R U . . .
C22 C 0.3363(4) 0.6481(3) 0.0248(3) 0.0277(9) Uani 1 1 d . . . . .
H22A H 0.335079 0.708190 0.052924 0.042 Uiso 1 1 calc R U . . .
H22B H 0.330473 0.661040 -0.029320 0.042 Uiso 1 1 calc R U . . .
H22C H 0.406560 0.614685 0.022297 0.042 Uiso 1 1 calc R U . . .
C23 C 0.1066(4) 0.6380(3) 0.0467(3) 0.0263(9) Uani 1 1 d . . . . .
H23A H 0.036824 0.601624 0.062602 0.040 Uiso 1 1 calc R U . . .
H23B H 0.129012 0.646131 -0.011358 0.040 Uiso 1 1 calc R U . . .
H23C H 0.095010 0.700455 0.071885 0.040 Uiso 1 1 calc R U . . .
Ge1A Ge 0.89499(3) 0.92237(3) 0.19857(2) 0.01328(9) Uani 1 1 d D . . . .
H1AA H 0.910(4) 0.818(2) 0.212(3) 0.032(14) Uiso 1 1 d D . . . .
H1AB H 0.986(4) 0.934(4) 0.123(2) 0.043(16) Uiso 1 1 d D . . . .
Mn1A Mn 0.70300(4) 0.96780(4) 0.20653(3) 0.01109(11) Uani 1 1 d . . . . .
P1A P 0.52000(8) 0.99390(7) 0.22819(6) 0.01531(18) Uani 1 1 d . . . . .
P2A P 0.65045(8) 0.83131(7) 0.27310(6) 0.01486(18) Uani 1 1 d . . . . .
P3A P 0.75446(8) 1.10458(7) 0.14262(6) 0.01514(18) Uani 1 1 d . . . . .
P4A P 0.73471(9) 0.90707(7) 0.08225(6) 0.0186(2) Uani 1 1 d . . . . .
N1A N 0.6999(3) 1.0676(3) 0.3597(2) 0.0266(8) Uani 1 1 d . . . . .
C1A C 0.9816(3) 0.9705(3) 0.2718(2) 0.0150(7) Uani 1 1 d . . . . .
C2A C 0.9641(3) 0.9342(3) 0.3495(2) 0.0183(7) Uani 1 1 d . . . . .
H2A H 0.905149 0.890116 0.369159 0.022 Uiso 1 1 calc R U . . .
C3A C 1.0304(3) 0.9609(3) 0.3986(2) 0.0203(8) Uani 1 1 d . . . . .
H3A H 1.018587 0.933074 0.450071 0.024 Uiso 1 1 calc R U . . .
C4A C 1.1144(3) 1.0286(3) 0.3722(2) 0.0212(8) Uani 1 1 d . . . . .
H4A H 1.159205 1.047889 0.405819 0.025 Uiso 1 1 calc R U . . .
C5A C 1.1315(3) 1.0672(3) 0.2968(3) 0.0231(8) Uani 1 1 d . . . . .
H5A H 1.187491 1.114193 0.278682 0.028 Uiso 1 1 calc R U . . .
C6A C 1.0672(3) 1.0377(3) 0.2468(2) 0.0182(7) Uani 1 1 d . . . . .
H6A H 1.081781 1.063878 0.194545 0.022 Uiso 1 1 calc R U . . .
C7A C 0.7032(3) 1.0285(3) 0.2992(2) 0.0152(7) Uani 1 1 d . . . . .
C8A C 0.7146(3) 1.1296(3) 0.4214(2) 0.0179(7) Uani 1 1 d . . . . .
C9A C 0.7240(5) 1.0686(4) 0.4920(3) 0.0358(12) Uani 1 1 d . . . . .
H9AA H 0.655795 1.030810 0.511249 0.054 Uiso 1 1 calc R U . . .
H9AB H 0.733622 1.109596 0.534753 0.054 Uiso 1 1 calc R U . . .
H9AC H 0.788631 1.026229 0.475306 0.054 Uiso 1 1 calc R U . . .
C10A C 0.6133(4) 1.1958(4) 0.4453(3) 0.0317(10) Uani 1 1 d . . . . .
H10D H 0.608317 1.233932 0.398952 0.048 Uiso 1 1 calc R U . . .
H10E H 0.621682 1.237786 0.487759 0.048 Uiso 1 1 calc R U . . .
H10F H 0.545068 1.157926 0.464333 0.048 Uiso 1 1 calc R U . . .
C11A C 0.8219(4) 1.1868(4) 0.3872(4) 0.0444(14) Uani 1 1 d . . . . .
H11D H 0.885875 1.143500 0.372463 0.067 Uiso 1 1 calc R U . . .
H11E H 0.832783 1.231320 0.427293 0.067 Uiso 1 1 calc R U . . .
H11F H 0.815496 1.222277 0.339831 0.067 Uiso 1 1 calc R U . . .
C12A C 0.4443(4) 1.0387(3) 0.1560(3) 0.0260(9) Uani 1 1 d . . . . .
H12D H 0.471989 1.102103 0.136982 0.039 Uiso 1 1 calc R U . . .
H12E H 0.364057 1.042028 0.182267 0.039 Uiso 1 1 calc R U . . .
H12F H 0.457151 0.995523 0.110683 0.039 Uiso 1 1 calc R U . . .
C13A C 0.4526(3) 1.0715(3) 0.3122(3) 0.0226(8) Uani 1 1 d . . . . .
H13D H 0.469543 1.047992 0.360917 0.034 Uiso 1 1 calc R U . . .
H13E H 0.371504 1.071309 0.319682 0.034 Uiso 1 1 calc R U . . .
H13F H 0.481143 1.136328 0.300707 0.034 Uiso 1 1 calc R U . . .
C14A C 0.4401(3) 0.8827(3) 0.2617(3) 0.0223(8) Uani 1 1 d . . . . .
H14C H 0.361644 0.897804 0.290029 0.027 Uiso 1 1 calc R U . . .
H14D H 0.440006 0.842855 0.215262 0.027 Uiso 1 1 calc R U . . .
C15A C 0.4964(3) 0.8300(3) 0.3173(3) 0.0237(8) Uani 1 1 d . . . . .
H15C H 0.469202 0.763698 0.324895 0.028 Uiso 1 1 calc R U . . .
H15D H 0.477704 0.860997 0.369936 0.028 Uiso 1 1 calc R U . . .
C16A C 0.6745(3) 0.7150(3) 0.2245(3) 0.0221(8) Uani 1 1 d . . . . .
H16D H 0.635020 0.712226 0.182796 0.033 Uiso 1 1 calc R U . . .
H16E H 0.646458 0.664759 0.264166 0.033 Uiso 1 1 calc R U . . .
H16F H 0.754808 0.705905 0.200767 0.033 Uiso 1 1 calc R U . . .
C17A C 0.6956(3) 0.8008(3) 0.3626(3) 0.0230(8) Uani 1 1 d . . . . .
H17D H 0.774930 0.783258 0.347131 0.034 Uiso 1 1 calc R U . . .
H17E H 0.651243 0.747256 0.390524 0.034 Uiso 1 1 calc R U . . .
H17F H 0.684709 0.855678 0.398006 0.034 Uiso 1 1 calc R U . . .
C18A C 0.6737(4) 1.2136(3) 0.1745(3) 0.0244(8) Uani 1 1 d . . . . .
H18D H 0.600379 1.208376 0.163722 0.037 Uiso 1 1 calc R U . . .
H18E H 0.714068 1.268105 0.145023 0.037 Uiso 1 1 calc R U . . .
H18F H 0.663692 1.222449 0.231711 0.037 Uiso 1 1 calc R U . . .
C19A C 0.8949(4) 1.1538(3) 0.1335(3) 0.0271(9) Uani 1 1 d . . . . .
H19D H 0.904644 1.164480 0.186764 0.041 Uiso 1 1 calc R U . . .
H19E H 0.903033 1.214063 0.103954 0.041 Uiso 1 1 calc R U . . .
H19F H 0.951717 1.108855 0.104980 0.041 Uiso 1 1 calc R U . . .
C20A C 0.7542(4) 1.0971(3) 0.0364(3) 0.0275(9) Uani 1 1 d . . . . .
H20C H 0.677176 1.104263 0.030952 0.033 Uiso 1 1 calc R U . . .
H20D H 0.801352 1.147910 0.004795 0.033 Uiso 1 1 calc R U . . .
C21A C 0.8014(5) 0.9990(3) 0.0072(3) 0.0319(10) Uani 1 1 d . . . . .
H21C H 0.883395 0.998343 -0.000592 0.038 Uiso 1 1 calc R U . . .
H21D H 0.786076 0.985273 -0.044506 0.038 Uiso 1 1 calc R U . . .
C22A C 0.6219(4) 0.8660(3) 0.0399(3) 0.0263(9) Uani 1 1 d . . . . .
H22D H 0.579174 0.815716 0.073959 0.040 Uiso 1 1 calc R U . . .
H22E H 0.654479 0.841231 -0.013696 0.040 Uiso 1 1 calc R U . . .
H22F H 0.572053 0.919230 0.036860 0.040 Uiso 1 1 calc R U . . .
C23A C 0.8351(4) 0.8090(3) 0.0451(3) 0.0268(9) Uani 1 1 d . . . . .
H23D H 0.905380 0.821636 0.058728 0.040 Uiso 1 1 calc R U . . .
H23E H 0.849464 0.804695 -0.012841 0.040 Uiso 1 1 calc R U . . .
H23F H 0.803318 0.749020 0.069988 0.040 Uiso 1 1 calc R U . . .

loop_
_atom_site_aniso_label
_atom_site_aniso_U_11
_atom_site_aniso_U_22
_atom_site_aniso_U_33
_atom_site_aniso_U_23
_atom_site_aniso_U_13
_atom_site_aniso_U_12
Ge1 0.00755(16) 0.01866(19) 0.01462(19) 0.00022(14) -0.00279(14) 0.00062(13)
Mn1 0.0076(2) 0.0158(2) 0.0098(2) -0.00060(19) -0.00290(19) 0.00112(18)
P1 0.0088(4) 0.0209(5) 0.0164(4) -0.0006(4) -0.0043(3) -0.0003(3)
P2 0.0096(4) 0.0161(4) 0.0193(5) -0.0025(4) -0.0047(4) 0.0013(3)
P3 0.0131(4) 0.0183(4) 0.0107(4) -0.0028(3) -0.0033(3) 0.0014(3)
P4 0.0165(4) 0.0246(5) 0.0142(4) 0.0031(4) -0.0045(4) 0.0020(4)
N1 0.0224(17) 0.037(2) 0.0137(16) 0.0042(14) -0.0078(14) 0.0003(15)
C1 0.0101(15) 0.0184(17) 0.0204(18) 0.0030(14) -0.0049(14) 0.0002(13)
C2 0.0118(16) 0.0238(19) 0.0182(18) -0.0003(15) -0.0007(14) 0.0022(14)
C3 0.0201(18) 0.028(2) 0.0147(18) -0.0010(15) -0.0056(15) -0.0021(15)
C4 0.0176(18) 0.029(2) 0.022(2) 0.0024(16) -0.0115(16) -0.0007(15)
C5 0.0108(16) 0.030(2) 0.023(2) -0.0025(16) -0.0082(15) 0.0022(14)
C6 0.0095(15) 0.0265(19) 0.0181(18) -0.0043(15) -0.0029(14) 0.0002(14)
C7 0.0077(14) 0.0198(17) 0.0129(16) -0.0051(13) -0.0009(13) -0.0003(12)
C8 0.0199(18) 0.0251(19) 0.0123(17) 0.0028(15) -0.0057(14) 0.0001(15)
C9 0.043(3) 0.033(2) 0.024(2) 0.0036(19) -0.011(2) -0.017(2)
C10 0.036(3) 0.039(3) 0.018(2) -0.0064(19) -0.0021(19) -0.011(2)
C11 0.037(3) 0.042(3) 0.034(3) 0.009(2) -0.003(2) 0.015(2)
C12 0.0150(18) 0.033(2) 0.026(2) -0.0045(18) -0.0089(16) -0.0016(16)
C13 0.0097(16) 0.026(2) 0.026(2) 0.0032(16) 0.0002(15) -0.0034(14)
C14 0.0120(16) 0.0225(18) 0.026(2) -0.0029(16) -0.0054(15) 0.0020(14)
C15 0.0086(15) 0.0244(19) 0.0227(19) -0.0039(16) -0.0019(14) 0.0029(13)
C16 0.0135(17) 0.0207(18) 0.032(2) 0.0000(16) -0.0068(16) 0.0001(14)
C17 0.0178(18) 0.0246(19) 0.024(2) -0.0087(16) -0.0059(16) 0.0037(15)
C18 0.0210(19) 0.026(2) 0.027(2) -0.0085(17) -0.0107(17) 0.0084(16)
C19 0.0215(19) 0.0216(19) 0.024(2) -0.0058(16) -0.0008(16) -0.0013(15)
C20 0.026(2) 0.027(2) 0.0110(17) -0.0039(15) -0.0032(15) 0.0020(16)
C21 0.030(2) 0.033(2) 0.0140(18) -0.0021(16) -0.0082(17) 0.0012(18)
C22 0.021(2) 0.038(2) 0.023(2) 0.0143(18) -0.0040(17) -0.0033(17)
C23 0.023(2) 0.034(2) 0.026(2) 0.0079(18) -0.0129(18) 0.0007(17)
Ge1A 0.00819(16) 0.01818(18) 0.01364(18) -0.00250(14) -0.00313(14) 0.00142(13)
Mn1A 0.0078(2) 0.0155(2) 0.0101(2) -0.00176(19) -0.00266(19) 0.00108(18)
P1A 0.0098(4) 0.0201(4) 0.0170(4) -0.0034(4) -0.0053(3) 0.0038(3)
P2A 0.0092(4) 0.0171(4) 0.0183(5) 0.0005(4) -0.0037(3) 0.0002(3)
P3A 0.0151(4) 0.0182(4) 0.0123(4) 0.0004(3) -0.0042(4) 0.0014(3)
P4A 0.0177(5) 0.0241(5) 0.0142(4) -0.0061(4) -0.0042(4) 0.0012(4)
N1A 0.0244(18) 0.039(2) 0.0183(17) -0.0106(16) -0.0092(15) 0.0060(15)
C1A 0.0099(15) 0.0194(17) 0.0152(17) -0.0022(14) -0.0025(13) 0.0046(13)
C2A 0.0170(17) 0.0201(18) 0.0178(18) -0.0046(15) -0.0045(15) 0.0017(14)
C3A 0.0215(19) 0.027(2) 0.0123(17) -0.0010(15) -0.0051(15) 0.0010(15)
C4A 0.0167(18) 0.030(2) 0.0200(19) -0.0050(16) -0.0109(15) 0.0029(15)
C5A 0.0140(17) 0.029(2) 0.027(2) -0.0013(17) -0.0058(16) -0.0035(15)
C6A 0.0132(16) 0.0256(19) 0.0177(18) -0.0009(15) -0.0073(14) 0.0000(14)
C7A 0.0096(15) 0.0206(17) 0.0150(17) 0.0009(14) -0.0024(13) 0.0032(13)
C8A 0.0179(17) 0.0226(18) 0.0141(17) -0.0048(14) -0.0056(14) 0.0010(14)
C9A 0.041(3) 0.052(3) 0.014(2) -0.0010(19) -0.0064(19) 0.022(2)
C10A 0.033(2) 0.037(2) 0.025(2) -0.0077(19) -0.008(2) 0.015(2)
C11A 0.030(3) 0.038(3) 0.056(4) -0.016(3) 0.005(2) -0.011(2)
C12A 0.0190(19) 0.037(2) 0.026(2) -0.0018(18) -0.0126(17) 0.0084(17)
C13A 0.0121(17) 0.029(2) 0.027(2) -0.0087(17) -0.0042(16) 0.0049(15)
C14A 0.0106(16) 0.0241(19) 0.033(2) -0.0027(17) -0.0078(16) 0.0004(14)
C15A 0.0137(17) 0.024(2) 0.032(2) 0.0047(17) -0.0044(16) -0.0011(15)
C16A 0.0194(19) 0.0185(18) 0.029(2) -0.0044(16) -0.0081(17) 0.0008(14)
C17A 0.0181(18) 0.028(2) 0.023(2) 0.0067(16) -0.0056(16) -0.0035(15)
C18A 0.024(2) 0.0224(19) 0.027(2) -0.0026(17) -0.0065(17) 0.0069(16)
C19A 0.0198(19) 0.025(2) 0.038(3) 0.0068(18) -0.0116(19) -0.0037(16)
C20A 0.038(2) 0.026(2) 0.018(2) 0.0009(16) -0.0060(18) 0.0005(18)
C21A 0.046(3) 0.031(2) 0.016(2) -0.0028(17) -0.0033(19) -0.001(2)
C22A 0.026(2) 0.035(2) 0.023(2) -0.0120(18) -0.0140(18) 0.0070(17)
C23A 0.022(2) 0.033(2) 0.026(2) -0.0136(18) -0.0074(17) 0.0084(17)

loop_
_atom_type_symbol
_atom_type_description
_atom_type_scat_dispersion_real
_atom_type_scat_dispersion_imag
_atom_type_scat_source
C C 0.0033 0.0016 'International Tables Vol C Tables 4.2.6.8 and 6.1.1.4'
H H 0.0000 0.0000 'International Tables Vol C Tables 4.2.6.8 and 6.1.1.4'
Ge Ge 0.1547 1.8001 'International Tables Vol C Tables 4.2.6.8 and 6.1.1.4'
Mn Mn 0.3368 0.7283 'International Tables Vol C Tables 4.2.6.8 and 6.1.1.4'
N N 0.0061 0.0033 'International Tables Vol C Tables 4.2.6.8 and 6.1.1.4'
P P 0.1023 0.0942 'International Tables Vol C Tables 4.2.6.8 and 6.1.1.4'

loop_
_geom_angle_atom_site_label_1
_geom_angle_atom_site_label_2
_geom_angle_atom_site_label_3
_geom_angle
_geom_angle_site_symmetry_1
_geom_angle_site_symmetry_3
_geom_angle_publ_flag
H1A Ge1 H1B 104(3) . . ?
Mn1 Ge1 H1A 107.9(18) . . ?
Mn1 Ge1 H1B 119.5(18) . . ?
C1 Ge1 H1A 103.8(18) . . ?
C1 Ge1 H1B 96.9(19) . . ?
C1 Ge1 Mn1 122.64(11) . . ?
P1 Mn1 Ge1 172.52(4) . . ?
P1 Mn1 P2 84.89(5) . . ?
P1 Mn1 P4 93.54(5) . . ?
P2 Mn1 Ge1 88.07(4) . . ?
P2 Mn1 P4 96.27(5) . . ?
P3 Mn1 Ge1 88.60(4) . . ?
P3 Mn1 P1 98.40(5) . . ?
P3 Mn1 P2 176.61(4) . . ?
P3 Mn1 P4 84.35(5) . . ?
P4 Mn1 Ge1 89.75(4) . . ?
C7 Mn1 Ge1 87.15(11) . . ?
C7 Mn1 P1 90.64(11) . . ?
C7 Mn1 P2 92.74(12) . . ?
C7 Mn1 P3 86.45(12) . . ?
C7 Mn1 P4 170.37(12) . . ?
C12 P1 Mn1 127.73(15) . . ?
C12 P1 C13 97.4(2) . . ?
C12 P1 C14 99.49(19) . . ?
C13 P1 Mn1 117.71(13) . . ?
C13 P1 C14 99.08(19) . . ?
C14 P1 Mn1 110.62(13) . . ?
C15 P2 Mn1 110.54(13) . . ?
C16 P2 Mn1 122.16(15) . . ?
C16 P2 C15 102.08(18) . . ?
C16 P2 C17 98.5(2) . . ?
C17 P2 Mn1 121.03(14) . . ?
C17 P2 C15 98.71(19) . . ?
C18 P3 Mn1 121.06(14) . . ?
C19 P3 Mn1 119.45(14) . . ?
C19 P3 C18 97.5(2) . . ?
C19 P3 C20 103.6(2) . . ?
C20 P3 Mn1 111.78(14) . . ?
C20 P3 C18 100.5(2) . . ?
C21 P4 Mn1 109.35(15) . . ?
C22 P4 Mn1 121.19(15) . . ?
C22 P4 C21 100.2(2) . . ?
C22 P4 C23 97.6(2) . . ?
C23 P4 Mn1 125.16(16) . . ?
C23 P4 C21 98.8(2) . . ?
C7 N1 C8 176.0(4) . . ?
C2 C1 Ge1 122.2(3) . . ?
C2 C1 C6 116.3(3) . . ?
C6 C1 Ge1 121.4(3) . . ?
C1 C2 H2 118.7 . . ?
C3 C2 C1 122.6(4) . . ?
C3 C2 H2 118.7 . . ?
C2 C3 H3 120.1 . . ?
C4 C3 C2 119.7(4) . . ?
C4 C3 H3 120.1 . . ?
C3 C4 H4 120.5 . . ?
C3 C4 C5 119.0(4) . . ?
C5 C4 H4 120.5 . . ?
C4 C5 H5 119.8 . . ?
C4 C5 C6 120.5(4) . . ?
C6 C5 H5 119.8 . . ?
C1 C6 H6 119.1 . . ?
C5 C6 C1 121.8(4) . . ?
C5 C6 H6 119.1 . . ?
N1 C7 Mn1 176.8(3) . . ?
N1 C8 C9 109.2(3) . . ?
N1 C8 C10 108.8(4) . . ?
N1 C8 C11 108.6(4) . . ?
C10 C8 C9 110.2(4) . . ?
C10 C8 C11 110.1(4) . . ?
C11 C8 C9 109.8(4) . . ?
C8 C9 H9A 109.5 . . ?
C8 C9 H9B 109.5 . . ?
C8 C9 H9C 109.5 . . ?
H9A C9 H9B 109.5 . . ?
H9A C9 H9C 109.5 . . ?
H9B C9 H9C 109.5 . . ?
C8 C10 H10A 109.5 . . ?
C8 C10 H10B 109.5 . . ?
C8 C10 H10C 109.5 . . ?
H10A C10 H10B 109.5 . . ?
H10A C10 H10C 109.5 . . ?
H10B C10 H10C 109.5 . . ?
C8 C11 H11A 109.5 . . ?
C8 C11 H11B 109.5 . . ?
C8 C11 H11C 109.5 . . ?
H11A C11 H11B 109.5 . . ?
H11A C11 H11C 109.5 . . ?
H11B C11 H11C 109.5 . . ?
P1 C12 H12A 109.5 . . ?
P1 C12 H12B 109.5 . . ?
P1 C12 H12C 109.5 . . ?
H12A C12 H12B 109.5 . . ?
H12A C12 H12C 109.5 . . ?
H12B C12 H12C 109.5 . . ?
P1 C13 H13A 109.5 . . ?
P1 C13 H13B 109.5 . . ?
P1 C13 H13C 109.5 . . ?
H13A C13 H13B 109.5 . . ?
H13A C13 H13C 109.5 . . ?
H13B C13 H13C 109.5 . . ?
P1 C14 H14A 110.1 . . ?
P1 C14 H14B 110.1 . . ?
H14A C14 H14B 108.5 . . ?
C15 C14 P1 107.8(3) . . ?
C15 C14 H14A 110.1 . . ?
C15 C14 H14B 110.1 . . ?
P2 C15 H15A 109.8 . . ?
P2 C15 H15B 109.8 . . ?
C14 C15 P2 109.4(3) . . ?
C14 C15 H15A 109.8 . . ?
C14 C15 H15B 109.8 . . ?
H15A C15 H15B 108.2 . . ?
P2 C16 H16A 109.5 . . ?
P2 C16 H16B 109.5 . . ?
P2 C16 H16C 109.5 . . ?
H16A C16 H16B 109.5 . . ?
H16A C16 H16C 109.5 . . ?
H16B C16 H16C 109.5 . . ?
P2 C17 H17A 109.5 . . ?
P2 C17 H17B 109.5 . . ?
P2 C17 H17C 109.5 . . ?
H17A C17 H17B 109.5 . . ?
H17A C17 H17C 109.5 . . ?
H17B C17 H17C 109.5 . . ?
P3 C18 H18A 109.5 . . ?
P3 C18 H18B 109.5 . . ?
P3 C18 H18C 109.5 . . ?
H18A C18 H18B 109.5 . . ?
H18A C18 H18C 109.5 . . ?
H18B C18 H18C 109.5 . . ?
P3 C19 H19A 109.5 . . ?
P3 C19 H19B 109.5 . . ?
P3 C19 H19C 109.5 . . ?
H19A C19 H19B 109.5 . . ?
H19A C19 H19C 109.5 . . ?
H19B C19 H19C 109.5 . . ?
P3 C20 H20A 110.1 . . ?
P3 C20 H20B 110.1 . . ?
H20A C20 H20B 108.4 . . ?
C21 C20 P3 108.0(3) . . ?
C21 C20 H20A 110.1 . . ?
C21 C20 H20B 110.1 . . ?
P4 C21 H21A 110.1 . . ?
P4 C21 H21B 110.1 . . ?
C20 C21 P4 108.1(3) . . ?
C20 C21 H21A 110.1 . . ?
C20 C21 H21B 110.1 . . ?
H21A C21 H21B 108.4 . . ?
P4 C22 H22A 109.5 . . ?
P4 C22 H22B 109.5 . . ?
P4 C22 H22C 109.5 . . ?
H22A C22 H22B 109.5 . . ?
H22A C22 H22C 109.5 . . ?
H22B C22 H22C 109.5 . . ?
P4 C23 H23A 109.5 . . ?
P4 C23 H23B 109.5 . . ?
P4 C23 H23C 109.5 . . ?
H23A C23 H23B 109.5 . . ?
H23A C23 H23C 109.5 . . ?
H23B C23 H23C 109.5 . . ?
H1AA Ge1A H1AB 98(3) . . ?
Mn1A Ge1A H1AA 114(2) . . ?
Mn1A Ge1A H1AB 121(2) . . ?
C1A Ge1A H1AA 97(2) . . ?
C1A Ge1A H1AB 97(2) . . ?
C1A Ge1A Mn1A 123.90(10) . . ?
P1A Mn1A Ge1A 171.65(4) . . ?
P1A Mn1A P2A 84.79(5) . . ?
P1A Mn1A P4A 97.69(5) . . ?
P2A Mn1A Ge1A 87.29(4) . . ?
P2A Mn1A P4A 96.63(5) . . ?
P3A Mn1A Ge1A 92.86(4) . . ?
P3A Mn1A P1A 95.01(5) . . ?
P3A Mn1A P2A 178.95(4) . . ?
P3A Mn1A P4A 84.42(5) . . ?
P4A Mn1A Ge1A 85.82(4) . . ?
C7A Mn1A Ge1A 86.72(11) . . ?
C7A Mn1A P1A 90.80(11) . . ?
C7A Mn1A P2A 91.12(13) . . ?
C7A Mn1A P3A 87.85(13) . . ?
C7A Mn1A P4A 168.97(12) . . ?
C12A P1A Mn1A 127.84(15) . . ?
C13A P1A Mn1A 117.16(13) . . ?
C13A P1A C12A 97.7(2) . . ?
C13A P1A C14A 99.5(2) . . ?
C14A P1A Mn1A 110.44(13) . . ?
C14A P1A C12A 99.6(2) . . ?
C15A P2A Mn1A 110.27(14) . . ?
C16A P2A Mn1A 122.51(15) . . ?
C16A P2A C15A 101.81(19) . . ?
C17A P2A Mn1A 121.11(14) . . ?
C17A P2A C15A 99.2(2) . . ?
C17A P2A C16A 98.1(2) . . ?
C18A P3A Mn1A 120.66(16) . . ?
C18A P3A C19A 97.8(2) . . ?
C18A P3A C20A 102.2(2) . . ?
C19A P3A Mn1A 120.51(15) . . ?
C19A P3A C20A 101.1(2) . . ?
C20A P3A Mn1A 111.35(15) . . ?
C21A P4A Mn1A 109.50(15) . . ?
C22A P4A Mn1A 123.25(15) . . ?
C22A P4A C21A 100.5(2) . . ?
C22A P4A C23A 97.5(2) . . ?
C23A P4A Mn1A 123.30(15) . . ?
C23A P4A C21A 98.0(2) . . ?
C7A N1A C8A 166.8(4) . . ?
C2A C1A Ge1A 121.3(3) . . ?
C6A C1A Ge1A 121.9(3) . . ?
C6A C1A C2A 116.6(3) . . ?
C1A C2A H2A 119.0 . . ?
C3A C2A C1A 121.9(4) . . ?
C3A C2A H2A 119.0 . . ?
C2A C3A H3A 120.0 . . ?
C2A C3A C4A 120.1(4) . . ?
C4A C3A H3A 120.0 . . ?
C3A C4A H4A 120.5 . . ?
C5A C4A C3A 119.1(4) . . ?
C5A C4A H4A 120.5 . . ?
C4A C5A H5A 119.7 . . ?
C4A C5A C6A 120.5(4) . . ?
C6A C5A H5A 119.7 . . ?
C1A C6A H6A 119.1 . . ?
C5A C6A C1A 121.7(4) . . ?
C5A C6A H6A 119.1 . . ?
N1A C7A Mn1A 178.0(3) . . ?
N1A C8A C9A 108.3(4) . . ?
N1A C8A C10A 108.6(3) . . ?
N1A C8A C11A 107.5(4) . . ?
C9A C8A C10A 110.7(4) . . ?
C9A C8A C11A 111.1(4) . . ?
C10A C8A C11A 110.5(4) . . ?
C8A C9A H9AA 109.5 . . ?
C8A C9A H9AB 109.5 . . ?
C8A C9A H9AC 109.5 . . ?
H9AA C9A H9AB 109.5 . . ?
H9AA C9A H9AC 109.5 . . ?
H9AB C9A H9AC 109.5 . . ?
C8A C10A H10D 109.5 . . ?
C8A C10A H10E 109.5 . . ?
C8A C10A H10F 109.5 . . ?
H10D C10A H10E 109.5 . . ?
H10D C10A H10F 109.5 . . ?
H10E C10A H10F 109.5 . . ?
C8A C11A H11D 109.5 . . ?
C8A C11A H11E 109.5 . . ?
C8A C11A H11F 109.5 . . ?
H11D C11A H11E 109.5 . . ?
H11D C11A H11F 109.5 . . ?
H11E C11A H11F 109.5 . . ?
P1A C12A H12D 109.5 . . ?
P1A C12A H12E 109.5 . . ?
P1A C12A H12F 109.5 . . ?
H12D C12A H12E 109.5 . . ?
H12D C12A H12F 109.5 . . ?
H12E C12A H12F 109.5 . . ?
P1A C13A H13D 109.5 . . ?
P1A C13A H13E 109.5 . . ?
P1A C13A H13F 109.5 . . ?
H13D C13A H13E 109.5 . . ?
H13D C13A H13F 109.5 . . ?
H13E C13A H13F 109.5 . . ?
P1A C14A H14C 110.1 . . ?
P1A C14A H14D 110.1 . . ?
H14C C14A H14D 108.5 . . ?
C15A C14A P1A 107.8(3) . . ?
C15A C14A H14C 110.1 . . ?
C15A C14A H14D 110.1 . . ?
P2A C15A H15C 109.8 . . ?
P2A C15A H15D 109.8 . . ?
C14A C15A P2A 109.2(3) . . ?
C14A C15A H15C 109.8 . . ?
C14A C15A H15D 109.8 . . ?
H15C C15A H15D 108.3 . . ?
P2A C16A H16D 109.5 . . ?
P2A C16A H16E 109.5 . . ?
P2A C16A H16F 109.5 . . ?
H16D C16A H16E 109.5 . . ?
H16D C16A H16F 109.5 . . ?
H16E C16A H16F 109.5 . . ?
P2A C17A H17D 109.5 . . ?
P2A C17A H17E 109.5 . . ?
P2A C17A H17F 109.5 . . ?
H17D C17A H17E 109.5 . . ?
H17D C17A H17F 109.5 . . ?
H17E C17A H17F 109.5 . . ?
P3A C18A H18D 109.5 . . ?
P3A C18A H18E 109.5 . . ?
P3A C18A H18F 109.5 . . ?
H18D C18A H18E 109.5 . . ?
H18D C18A H18F 109.5 . . ?
H18E C18A H18F 109.5 . . ?
P3A C19A H19D 109.5 . . ?
P3A C19A H19E 109.5 . . ?
P3A C19A H19F 109.5 . . ?
H19D C19A H19E 109.5 . . ?
H19D C19A H19F 109.5 . . ?
H19E C19A H19F 109.5 . . ?
P3A C20A H20C 110.4 . . ?
P3A C20A H20D 110.4 . . ?
H20C C20A H20D 108.6 . . ?
C21A C20A P3A 106.8(3) . . ?
C21A C20A H20C 110.4 . . ?
C21A C20A H20D 110.4 . . ?
P4A C21A H21C 109.8 . . ?
P4A C21A H21D 109.8 . . ?
C20A C21A P4A 109.3(3) . . ?
C20A C21A H21C 109.8 . . ?
C20A C21A H21D 109.8 . . ?
H21C C21A H21D 108.3 . . ?
P4A C22A H22D 109.5 . . ?
P4A C22A H22E 109.5 . . ?
P4A C22A H22F 109.5 . . ?
H22D C22A H22E 109.5 . . ?
H22D C22A H22F 109.5 . . ?
H22E C22A H22F 109.5 . . ?
P4A C23A H23D 109.5 . . ?
P4A C23A H23E 109.5 . . ?
P4A C23A H23F 109.5 . . ?
H23D C23A H23E 109.5 . . ?
H23D C23A H23F 109.5 . . ?
H23E C23A H23F 109.5 . . ?

loop_
_geom_bond_atom_site_label_1
_geom_bond_atom_site_label_2
_geom_bond_distance
_geom_bond_site_symmetry_2
_geom_bond_publ_flag
Ge1 H1A 1.47(3) . ?
Ge1 H1B 1.51(3) . ?
Ge1 Mn1 2.4317(11) . ?
Ge1 C1 2.004(4) . ?
Mn1 P1 2.2273(13) . ?
Mn1 P2 2.2387(14) . ?
Mn1 P3 2.2176(14) . ?
Mn1 P4 2.2754(15) . ?
Mn1 C7 1.845(4) . ?
P1 C12 1.848(4) . ?
P1 C13 1.852(4) . ?
P1 C14 1.863(4) . ?
P2 C15 1.865(4) . ?
P2 C16 1.839(4) . ?
P2 C17 1.839(4) . ?
P3 C18 1.848(4) . ?
P3 C19 1.842(4) . ?
P3 C20 1.847(4) . ?
P4 C21 1.857(4) . ?
P4 C22 1.846(4) . ?
P4 C23 1.847(4) . ?
N1 C7 1.183(5) . ?
N1 C8 1.440(5) . ?
C1 C2 1.400(6) . ?
C1 C6 1.402(5) . ?
C2 H2 0.9500 . ?
C2 C3 1.396(6) . ?
C3 H3 0.9500 . ?
C3 C4 1.391(6) . ?
C4 H4 0.9500 . ?
C4 C5 1.393(6) . ?
C5 H5 0.9500 . ?
C5 C6 1.394(5) . ?
C6 H6 0.9500 . ?
C8 C9 1.536(6) . ?
C8 C10 1.520(6) . ?
C8 C11 1.531(6) . ?
C9 H9A 0.9800 . ?
C9 H9B 0.9800 . ?
C9 H9C 0.9800 . ?
C10 H10A 0.9800 . ?
C10 H10B 0.9800 . ?
C10 H10C 0.9800 . ?
C11 H11A 0.9800 . ?
C11 H11B 0.9800 . ?
C11 H11C 0.9800 . ?
C12 H12A 0.9800 . ?
C12 H12B 0.9800 . ?
C12 H12C 0.9800 . ?
C13 H13A 0.9800 . ?
C13 H13B 0.9800 . ?
C13 H13C 0.9800 . ?
C14 H14A 0.9900 . ?
C14 H14B 0.9900 . ?
C14 C15 1.526(5) . ?
C15 H15A 0.9900 . ?
C15 H15B 0.9900 . ?
C16 H16A 0.9800 . ?
C16 H16B 0.9800 . ?
C16 H16C 0.9800 . ?
C17 H17A 0.9800 . ?
C17 H17B 0.9800 . ?
C17 H17C 0.9800 . ?
C18 H18A 0.9800 . ?
C18 H18B 0.9800 . ?
C18 H18C 0.9800 . ?
C19 H19A 0.9800 . ?
C19 H19B 0.9800 . ?
C19 H19C 0.9800 . ?
C20 H20A 0.9900 . ?
C20 H20B 0.9900 . ?
C20 C21 1.541(6) . ?
C21 H21A 0.9900 . ?
C21 H21B 0.9900 . ?
C22 H22A 0.9800 . ?
C22 H22B 0.9800 . ?
C22 H22C 0.9800 . ?
C23 H23A 0.9800 . ?
C23 H23B 0.9800 . ?
C23 H23C 0.9800 . ?
Ge1A H1AA 1.50(3) . ?
Ge1A H1AB 1.50(3) . ?
Ge1A Mn1A 2.4324(11) . ?
Ge1A C1A 1.999(4) . ?
Mn1A P1A 2.2296(13) . ?
Mn1A P2A 2.2413(14) . ?
Mn1A P3A 2.2233(14) . ?
Mn1A P4A 2.2705(14) . ?
Mn1A C7A 1.836(4) . ?
P1A C12A 1.863(4) . ?
P1A C13A 1.847(4) . ?
P1A C14A 1.860(4) . ?
P2A C15A 1.860(4) . ?
P2A C16A 1.840(4) . ?
P2A C17A 1.838(4) . ?
P3A C18A 1.839(4) . ?
P3A C19A 1.844(4) . ?
P3A C20A 1.854(5) . ?
P4A C21A 1.861(5) . ?
P4A C22A 1.846(4) . ?
P4A C23A 1.859(4) . ?
N1A C7A 1.185(5) . ?
N1A C8A 1.442(5) . ?
C1A C2A 1.403(6) . ?
C1A C6A 1.402(5) . ?
C2A H2A 0.9500 . ?
C2A C3A 1.391(5) . ?
C3A H3A 0.9500 . ?
C3A C4A 1.396(6) . ?
C4A H4A 0.9500 . ?
C4A C5A 1.380(6) . ?
C5A H5A 0.9500 . ?
C5A C6A 1.395(5) . ?
C6A H6A 0.9500 . ?
C8A C9A 1.520(6) . ?
C8A C10A 1.530(6) . ?
C8A C11A 1.534(6) . ?
C9A H9AA 0.9800 . ?
C9A H9AB 0.9800 . ?
C9A H9AC 0.9800 . ?
C10A H10D 0.9800 . ?
C10A H10E 0.9800 . ?
C10A H10F 0.9800 . ?
C11A H11D 0.9800 . ?
C11A H11E 0.9800 . ?
C11A H11F 0.9800 . ?
C12A H12D 0.9800 . ?
C12A H12E 0.9800 . ?
C12A H12F 0.9800 . ?
C13A H13D 0.9800 . ?
C13A H13E 0.9800 . ?
C13A H13F 0.9800 . ?
C14A H14C 0.9900 . ?
C14A H14D 0.9900 . ?
C14A C15A 1.522(6) . ?
C15A H15C 0.9900 . ?
C15A H15D 0.9900 . ?
C16A H16D 0.9800 . ?
C16A H16E 0.9800 . ?
C16A H16F 0.9800 . ?
C17A H17D 0.9800 . ?
C17A H17E 0.9800 . ?
C17A H17F 0.9800 . ?
C18A H18D 0.9800 . ?
C18A H18E 0.9800 . ?
C18A H18F 0.9800 . ?
C19A H19D 0.9800 . ?
C19A H19E 0.9800 . ?
C19A H19F 0.9800 . ?
C20A H20C 0.9900 . ?
C20A H20D 0.9900 . ?
C20A C21A 1.537(6) . ?
C21A H21C 0.9900 . ?
C21A H21D 0.9900 . ?
C22A H22D 0.9800 . ?
C22A H22E 0.9800 . ?
C22A H22F 0.9800 . ?
C23A H23D 0.9800 . ?
C23A H23E 0.9800 . ?
C23A H23F 0.9800 . ?

loop_
_geom_torsion_atom_site_label_1
_geom_torsion_atom_site_label_2
_geom_torsion_atom_site_label_3
_geom_torsion_atom_site_label_4
_geom_torsion
_geom_torsion_site_symmetry_1
_geom_torsion_site_symmetry_2
_geom_torsion_site_symmetry_3
_geom_torsion_site_symmetry_4
_geom_torsion_publ_flag
Ge1 C1 C2 C3 -174.2(3) . . . . ?
Ge1 C1 C6 C5 176.4(3) . . . . ?
Mn1 P1 C14 C15 -38.6(3) . . . . ?
Mn1 P2 C15 C14 -32.5(3) . . . . ?
Mn1 P3 C20 C21 -36.3(3) . . . . ?
Mn1 P4 C21 C20 -38.4(3) . . . . ?
P1 C14 C15 P2 43.3(3) . . . . ?
P3 C20 C21 P4 45.7(3) . . . . ?
C1 C2 C3 C4 -2.9(6) . . . . ?
C2 C1 C6 C5 0.0(6) . . . . ?
C2 C3 C4 C5 1.5(6) . . . . ?
C3 C4 C5 C6 0.5(6) . . . . ?
C4 C5 C6 C1 -1.3(6) . . . . ?
C6 C1 C2 C3 2.1(6) . . . . ?
C12 P1 C14 C15 -175.1(3) . . . . ?
C13 P1 C14 C15 85.7(3) . . . . ?
C16 P2 C15 C14 98.9(3) . . . . ?
C17 P2 C15 C14 -160.4(3) . . . . ?
C18 P3 C20 C21 -166.0(3) . . . . ?
C19 P3 C20 C21 93.6(3) . . . . ?
C22 P4 C21 C20 90.0(3) . . . . ?
C23 P4 C21 C20 -170.6(3) . . . . ?
Ge1A C1A C2A C3A 174.2(3) . . . . ?
Ge1A C1A C6A C5A -176.4(3) . . . . ?
Mn1A P1A C14A C15A 38.7(3) . . . . ?
Mn1A P2A C15A C14A 34.3(3) . . . . ?
Mn1A P3A C20A C21A -39.9(4) . . . . ?
Mn1A P4A C21A C20A -35.0(4) . . . . ?
P1A C14A C15A P2A -44.6(4) . . . . ?
P3A C20A C21A P4A 45.7(4) . . . . ?
C1A C2A C3A C4A 2.7(6) . . . . ?
C2A C1A C6A C5A -0.2(6) . . . . ?
C2A C3A C4A C5A -1.0(6) . . . . ?
C3A C4A C5A C6A -1.2(6) . . . . ?
C4A C5A C6A C1A 1.8(6) . . . . ?
C6A C1A C2A C3A -2.1(6) . . . . ?
C7A N1A C8A C9A -136.1(17) . . . . ?
C7A N1A C8A C10A 103.6(18) . . . . ?
C7A N1A C8A C11A -16.0(19) . . . . ?
C12A P1A C14A C15A 175.3(3) . . . . ?
C13A P1A C14A C15A -85.1(3) . . . . ?
C16A P2A C15A C14A -97.2(3) . . . . ?
C17A P2A C15A C14A 162.5(3) . . . . ?
C18A P3A C20A C21A -170.1(3) . . . . ?
C19A P3A C20A C21A 89.3(4) . . . . ?
C22A P4A C21A C20A 96.1(4) . . . . ?
C23A P4A C21A C20A -164.6(3) . . . . ?

loop_
_twin_individual_id
_twin_individual_mass_fraction_refined
1 0.9594(7)
2 0.0406(7)
